data_1502930
loop_
_publ_author_name
'Dunet, Julie'
'Lebeuf, Rapha\"el'
'Bose, Gopal'
'Robert, Fr\'ed\'eric'
'Landais, Yannick'

_publ_section_title
;
 Straightforward assembly of the octahydroisoquinoline core of morphinan
 alkaloids.
;
_journal_issue 10
_journal_name_full 'Organic letters'
_journal_page_first 2178
_journal_page_last 2181
_journal_paper_doi 10.1021/ol1004627
_journal_volume 12
_journal_year 2010
_chemical_formula_moiety 'C20 H25 N O4'
_chemical_formula_sum 'C20 H25 N O4'
_chemical_formula_weight 343.41
_chemical_name_systematic
; 
 ? 
;
_space_group_IT_number 14
_symmetry_cell_setting monoclinic
_symmetry_space_group_name_Hall '-P 2yn'
_symmetry_space_group_name_H-M 'P 1 21/n 1'
_atom_sites_solution_hydrogens geom
_atom_sites_solution_primary direct
_atom_sites_solution_secondary difmap
_audit_creation_date '25th September 2006'
_audit_creation_method 'SHELXL-97 & Stoe X-Red'
_cell_angle_alpha 90.00
_cell_angle_beta 118.889(5)
_cell_angle_gamma 90.00
_cell_formula_units_Z 4
_cell_length_a 11.4585(8)
_cell_length_b 15.7832(8)
_cell_length_c 11.6608(8)
_cell_measurement_reflns_used 14152
_cell_measurement_temperature 293(2)
_cell_measurement_theta_max 25.10
_cell_measurement_theta_min 2.05
_cell_volume 1846.4(2)
_computing_cell_refinement 'STOE X-AREA'
_computing_data_collection 'STOE X-AREA'
_computing_data_reduction 'STOE X-RED, (Stoe, 2005)'
_computing_molecular_graphics 'Bruker SHELXTL, (Bruker, 1996)'
_computing_publication_material 'Bruker SHELXTL, PLATON (Spek, 2001)'
_computing_structure_refinement 'SHELXL-97 (Sheldrick, 1997)'
_computing_structure_solution 'SIR97 (Altomare et al., 1999)'
_diffrn_ambient_temperature 293(2)
_diffrn_detector 'image plate (34 cm diameter)'
_diffrn_detector_area_resol_mean 6.67
_diffrn_detector_type STOE
_diffrn_measured_fraction_theta_full 0.987
_diffrn_measured_fraction_theta_max 0.978
_diffrn_measurement_details ' 180 frames, detector distance = 140 mm'
_diffrn_measurement_device '2-circle goniometer'
_diffrn_measurement_device_type 'STOE IPDS 2'
_diffrn_measurement_method 'rotation method'
_diffrn_radiation_monochromator 'plane graphite'
_diffrn_radiation_polarisn_norm 0
_diffrn_radiation_type 'Mo K\a'
_diffrn_radiation_wavelength 0.71073
_diffrn_reflns_av_R_equivalents 0.1217
_diffrn_reflns_av_sigmaI/netI 0.0818
_diffrn_reflns_limit_h_max 15
_diffrn_reflns_limit_h_min -15
_diffrn_reflns_limit_k_max 21
_diffrn_reflns_limit_k_min -20
_diffrn_reflns_limit_l_max 16
_diffrn_reflns_limit_l_min -15
_diffrn_reflns_number 16724
_diffrn_reflns_theta_full 29.40
_diffrn_reflns_theta_max 29.40
_diffrn_reflns_theta_min 2.05
_diffrn_source 'sealed X-ray tube, 12 x 0.4 mm long-fine focus'
_diffrn_source_current 43
_diffrn_source_power 2.37
_diffrn_source_voltage 55
_diffrn_standards_number 0
_exptl_absorpt_coefficient_mu 0.086
_exptl_absorpt_correction_T_max 0.9935
_exptl_absorpt_correction_T_min 0.9673
_exptl_absorpt_correction_type integration
_exptl_absorpt_process_details 'Stoe XRed32 1.31, Stoe (2005)'
_exptl_crystal_colour colourless
_exptl_crystal_density_diffrn 1.237
_exptl_crystal_density_method 'not measured'
_exptl_crystal_description platelet
_exptl_crystal_F_000 736
_exptl_crystal_size_max 0.35
_exptl_crystal_size_mid 0.35
_exptl_crystal_size_min 0.075
_refine_diff_density_max 0.423
_refine_diff_density_min -0.332
_refine_diff_density_rms 0.092
_refine_ls_extinction_method none
_refine_ls_goodness_of_fit_ref 1.162
_refine_ls_hydrogen_treatment constr
_refine_ls_matrix_type full
_refine_ls_number_parameters 229
_refine_ls_number_reflns 5021
_refine_ls_number_restraints 0
_refine_ls_restrained_S_all 1.162
_refine_ls_R_factor_all 0.1110
_refine_ls_R_factor_gt 0.0787
_refine_ls_shift/su_max 0.000
_refine_ls_shift/su_mean 0.000
_refine_ls_structure_factor_coef Fsqd
_refine_ls_weighting_details 'calc w=1/[\s^2^(Fo^2^)+(0.0578P)^2^+0.5045P] where P=(Fo^2^+2Fc^2^)/3'
_refine_ls_weighting_scheme calc
_refine_ls_wR_factor_gt 0.1534
_refine_ls_wR_factor_ref 0.1708
_reflns_number_gt 3512
_reflns_number_total 5021
_reflns_threshold_expression >2sigma(I)
_cod_data_source_file ol1004627_si_001.cif
_cod_data_source_block GB134
_cod_depositor_comments
;
The following automatic conversions were performed:

'_symmetry_cell_setting' value 'Monoclinic' changed to 'monoclinic'
according to /home/saulius/struct/CIF-dictionaries/cif_core.dic
dictionary named 'cif_core.dic' version 2.4.2 from 2011-04-26.

Automatic conversion script
Id: cif_fix_values 1715 2011-07-08 13:25:40Z adriana 
;
_cod_original_cell_volume 1846.43(22)
_cod_original_sg_symbol_H-M 'P2(1)/n  '
_cod_database_code 1502930

loop_
_symmetry_equiv_pos_as_xyz
'x, y, z'
'-x+1/2, y+1/2, -z+1/2'
'-x, -y, -z'
'x-1/2, -y-1/2, z-1/2'

loop_
_atom_site_label
_atom_site_type_symbol
_atom_site_fract_x
_atom_site_fract_y
_atom_site_fract_z
_atom_site_U_iso_or_equiv
_atom_site_adp_type
_atom_site_occupancy
_atom_site_symmetry_multiplicity
_atom_site_calc_flag
_atom_site_refinement_flags
O1 O 0.4630(2) 0.04173(16) 0.73771(18) 0.1036(8) Uani 1 1 d .
O2 O 0.18935(14) -0.01948(8) 0.28945(14) 0.0478(3) Uani 1 1 d .
O3 O -0.11087(16) 0.05458(9) 0.15438(13) 0.0535(4) Uani 1 1 d .
O4 O -0.06902(17) -0.04556(9) 0.30521(15) 0.0573(4) Uani 1 1 d .
N N -0.05207(17) 0.17331(11) 0.34784(17) 0.0458(4) Uani 1 1 d .
C1 C 0.24240(19) 0.17747(11) 0.47002(17) 0.0367(4) Uani 1 1 d .
C2 C 0.1546(2) 0.25610(12) 0.4487(2) 0.0469(5) Uani 1 1 d .
H2A H 0.2043 0.2968 0.5178 0.056 Uiso 1 1 calc R
H2B H 0.1350 0.2823 0.3661 0.056 Uiso 1 1 calc R
C3 C 0.0245(2) 0.23669(14) 0.4474(2) 0.0528(5) Uani 1 1 d .
H3A H 0.0430 0.2158 0.5328 0.063 Uiso 1 1 calc R
H3B H -0.0275 0.2883 0.4297 0.063 Uiso 1 1 calc R
C4 C 0.02230(18) 0.09350(12) 0.37596(18) 0.0395(4) Uani 1 1 d .
H4A H 0.0425 0.0738 0.4634 0.047 Uiso 1 1 calc R
C5 C 0.15580(17) 0.10805(10) 0.37358(16) 0.0339(4) Uani 1 1 d .
H5A H 0.1334 0.1268 0.2851 0.041 Uiso 1 1 calc R
C6 C 0.23246(19) 0.02640(11) 0.39996(18) 0.0389(4) Uani 1 1 d .
C7 C 0.3297(2) 0.00435(13) 0.5186(2) 0.0509(5) Uani 1 1 d .
H7A H 0.3715 -0.0479 0.5298 0.061 Uiso 1 1 calc R
C8 C 0.3713(2) 0.06045(16) 0.6303(2) 0.0579(6) Uani 1 1 d .
C9 C 0.2986(2) 0.14241(13) 0.61017(18) 0.0475(5) Uani 1 1 d .
H9A H 0.3588 0.1840 0.6717 0.057 Uiso 1 1 calc R
H9B H 0.2257 0.1342 0.6291 0.057 Uiso 1 1 calc R
C10 C -0.05737(19) 0.02582(12) 0.27675(18) 0.0411(4) Uani 1 1 d .
C11 C -0.1827(3) -0.00659(19) 0.0505(2) 0.0815(9) Uani 1 1 d .
H11A H -0.1347 -0.0600 0.0737 0.098 Uiso 1 1 calc R
H11B H -0.1861 0.0136 -0.0297 0.098 Uiso 1 1 calc R
C12 C -0.3199(4) -0.0208(3) 0.0272(4) 0.1236(16) Uani 1 1 d .
H12A H -0.3682 -0.0543 -0.0506 0.185 Uiso 0.92(6) 1 calc PR
H12B H -0.3638 0.0328 0.0163 0.185 Uiso 0.92(6) 1 calc PR
H12C H -0.3169 -0.0501 0.1007 0.185 Uiso 0.92(6) 1 calc PR
H12D H -0.3311 0.0065 0.0948 0.185 Uiso 0.08(6) 1 calc PR
H12E H -0.3354 -0.0806 0.0280 0.185 Uiso 0.08(6) 1 calc PR
H12F H -0.3823 0.0024 -0.0564 0.185 Uiso 0.08(6) 1 calc PR
C13 C -0.1807(3) 0.16039(19) 0.3430(3) 0.0694(7) Uani 1 1 d .
H13A H -0.2281 0.2132 0.3237 0.104 Uiso 1 1 calc R
H13B H -0.1665 0.1396 0.4262 0.104 Uiso 1 1 calc R
H13C H -0.2320 0.1198 0.2760 0.104 Uiso 1 1 calc R
C14 C 0.2448(3) -0.10272(15) 0.3002(3) 0.0697(7) Uani 1 1 d .
H14A H 0.2017 -0.1300 0.2162 0.105 Uiso 1 1 calc R
H14B H 0.2311 -0.1356 0.3620 0.105 Uiso 1 1 calc R
H14C H 0.3386 -0.0981 0.3297 0.105 Uiso 1 1 calc R
C15 C 0.35849(18) 0.20390(11) 0.44736(17) 0.0368(4) Uani 1 1 d .
C16 C 0.4480(2) 0.26450(13) 0.5297(2) 0.0479(5) Uani 1 1 d .
H16 H 0.4383 0.2857 0.5991 0.057 Uiso 1 1 calc R
C17 C 0.5508(2) 0.29379(15) 0.5107(2) 0.0571(6) Uani 1 1 d .
H17 H 0.6093 0.3344 0.5671 0.068 Uiso 1 1 calc R
C18 C 0.5675(2) 0.26344(15) 0.4088(3) 0.0597(6) Uani 1 1 d .
H18 H 0.6360 0.2839 0.3953 0.072 Uiso 1 1 calc R
C19 C 0.4822(2) 0.20304(14) 0.3279(2) 0.0545(5) Uani 1 1 d .
H19 H 0.4937 0.1817 0.2596 0.065 Uiso 1 1 calc R
C20 C 0.3785(2) 0.17309(12) 0.34631(19) 0.0441(4) Uani 1 1 d .
H20A H 0.3215 0.1318 0.2903 0.053 Uiso 1 1 calc R

loop_
_atom_site_aniso_label
_atom_site_aniso_U_11
_atom_site_aniso_U_22
_atom_site_aniso_U_33
_atom_site_aniso_U_23
_atom_site_aniso_U_13
_atom_site_aniso_U_12
O1 0.1053(17) 0.1112(17) 0.0472(10) 0.0194(10) -0.0006(10) 0.0240(14)
O2 0.0493(8) 0.0371(7) 0.0541(8) -0.0061(6) 0.0229(7) 0.0035(6)
O3 0.0631(10) 0.0461(8) 0.0415(7) 0.0048(6) 0.0176(7) -0.0041(7)
O4 0.0668(10) 0.0450(8) 0.0564(9) 0.0095(7) 0.0269(8) -0.0104(7)
N 0.0428(9) 0.0470(9) 0.0567(10) 0.0003(8) 0.0314(8) 0.0044(7)
C1 0.0420(10) 0.0341(8) 0.0361(8) -0.0002(7) 0.0206(7) -0.0015(7)
C2 0.0550(12) 0.0376(9) 0.0549(11) -0.0060(8) 0.0319(10) -0.0004(9)
C3 0.0587(13) 0.0510(11) 0.0618(13) -0.0056(10) 0.0396(11) 0.0062(10)
C4 0.0423(10) 0.0404(9) 0.0396(9) 0.0056(7) 0.0228(8) 0.0002(8)
C5 0.0373(9) 0.0317(8) 0.0336(8) 0.0048(6) 0.0178(7) 0.0020(7)
C6 0.0404(9) 0.0325(8) 0.0445(10) 0.0019(7) 0.0209(8) -0.0017(7)
C7 0.0523(12) 0.0395(10) 0.0545(12) 0.0115(9) 0.0209(10) 0.0075(9)
C8 0.0586(13) 0.0647(14) 0.0398(10) 0.0149(10) 0.0153(10) 0.0001(11)
C9 0.0539(12) 0.0524(11) 0.0358(9) -0.0014(8) 0.0212(9) -0.0107(10)
C10 0.0387(9) 0.0428(10) 0.0430(9) 0.0070(8) 0.0207(8) -0.0011(8)
C11 0.113(3) 0.0652(16) 0.0477(13) -0.0072(12) 0.0247(15) -0.0165(16)
C12 0.091(3) 0.122(3) 0.089(2) 0.000(2) -0.0115(19) -0.034(2)
C13 0.0553(14) 0.0772(17) 0.0934(19) -0.0027(15) 0.0500(14) 0.0021(13)
C14 0.0770(17) 0.0422(12) 0.0878(18) -0.0119(12) 0.0381(15) 0.0103(12)
C15 0.0403(9) 0.0314(8) 0.0381(8) 0.0032(7) 0.0186(7) 0.0008(7)
C16 0.0530(12) 0.0456(10) 0.0477(10) -0.0050(8) 0.0264(9) -0.0071(9)
C17 0.0546(13) 0.0531(12) 0.0644(13) -0.0076(10) 0.0295(11) -0.0164(10)
C18 0.0542(13) 0.0545(13) 0.0855(17) -0.0022(12) 0.0457(13) -0.0068(11)
C19 0.0598(13) 0.0525(12) 0.0677(13) -0.0046(10) 0.0439(12) -0.0001(10)
C20 0.0475(11) 0.0393(9) 0.0500(10) -0.0055(8) 0.0272(9) -0.0030(8)

loop_
_atom_type_symbol
_atom_type_description
_atom_type_scat_dispersion_real
_atom_type_scat_dispersion_imag
_atom_type_scat_source
C C 0.0033 0.0016 'International Tables Vol C Tables 4.2.6.8 and 6.1.1.4'
H H 0.0000 0.0000 'International Tables Vol C Tables 4.2.6.8 and 6.1.1.4'
N N 0.0061 0.0033 'International Tables Vol C Tables 4.2.6.8 and 6.1.1.4'
O O 0.0106 0.0060 'International Tables Vol C Tables 4.2.6.8 and 6.1.1.4'

loop_
_exptl_crystal_face_index_h
_exptl_crystal_face_index_k
_exptl_crystal_face_index_l
_exptl_crystal_face_perp_dist
1 0 -1 0.0460
-1 0 1 0.0290
0 -1 -1 0.1930
0 1 1 0.1230
0 -1 1 0.2040
0 1 -1 0.2050
-1 0 -6 0.1540
-1 -1 1 0.1350
1 -1 -1 0.1500

loop_
_geom_angle_atom_site_label_1
_geom_angle_atom_site_label_2
_geom_angle_atom_site_label_3
_geom_angle
C6 O2 C14 117.73(17)
C10 O3 C11 116.69(17)
C3 N C13 109.47(17)
C3 N C4 110.43(16)
C13 N C4 110.82(17)
C15 C1 C5 111.97(14)
C15 C1 C2 107.88(15)
C5 C1 C2 108.35(16)
C15 C1 C9 109.12(15)
C5 C1 C9 108.11(14)
C2 C1 C9 111.45(15)
C3 C2 C1 113.71(17)
C3 C2 H2A 108.8
C1 C2 H2A 108.8
C3 C2 H2B 108.8
C1 C2 H2B 108.8
H2A C2 H2B 107.7
N C3 C2 110.89(16)
N C3 H3A 109.5
C2 C3 H3A 109.5
N C3 H3B 109.5
C2 C3 H3B 109.5
H3A C3 H3B 108.0
N C4 C10 111.35(16)
N C4 C5 109.80(14)
C10 C4 C5 108.95(15)
N C4 H4A 108.9
C10 C4 H4A 108.9
C5 C4 H4A 108.9
C6 C5 C1 110.67(15)
C6 C5 C4 110.55(14)
C1 C5 C4 112.53(14)
C6 C5 H5A 107.6
C1 C5 H5A 107.6
C4 C5 H5A 107.6
C7 C6 O2 125.98(18)
C7 C6 C5 123.13(18)
O2 C6 C5 110.89(15)
C6 C7 C8 121.21(19)
C6 C7 H7A 119.4
C8 C7 H7A 119.4
O1 C8 C7 121.3(2)
O1 C8 C9 120.6(2)
C7 C8 C9 118.04(18)
C8 C9 C1 113.13(16)
C8 C9 H9A 109.0
C1 C9 H9A 109.0
C8 C9 H9B 109.0
C1 C9 H9B 109.0
H9A C9 H9B 107.8
O4 C10 O3 124.15(19)
O4 C10 C4 123.87(18)
O3 C10 C4 111.97(16)
O3 C11 C12 112.2(3)
O3 C11 H11A 109.2
C12 C11 H11A 109.2
O3 C11 H11B 109.2
C12 C11 H11B 109.2
H11A C11 H11B 107.9
C11 C12 H12A 109.5
C11 C12 H12B 109.5
H12A C12 H12B 109.5
C11 C12 H12C 109.5
H12A C12 H12C 109.5
H12B C12 H12C 109.5
C11 C12 H12D 109.5
H12A C12 H12D 141.1
H12B C12 H12D 56.3
H12C C12 H12D 56.3
C11 C12 H12E 109.5
H12A C12 H12E 56.3
H12B C12 H12E 141.1
H12C C12 H12E 56.3
H12D C12 H12E 109.5
C11 C12 H12F 109.5
H12A C12 H12F 56.3
H12B C12 H12F 56.3
H12C C12 H12F 141.1
H12D C12 H12F 109.5
H12E C12 H12F 109.5
N C13 H13A 109.5
N C13 H13B 109.5
H13A C13 H13B 109.5
N C13 H13C 109.5
H13A C13 H13C 109.5
H13B C13 H13C 109.5
O2 C14 H14A 109.5
O2 C14 H14B 109.5
H14A C14 H14B 109.5
O2 C14 H14C 109.5
H14A C14 H14C 109.5
H14B C14 H14C 109.5
C16 C15 C20 117.14(18)
C16 C15 C1 118.63(16)
C20 C15 C1 124.20(16)
C17 C16 C15 121.4(2)
C17 C16 H16 119.3
C15 C16 H16 119.3
C18 C17 C16 120.5(2)
C18 C17 H17 119.7
C16 C17 H17 119.7
C19 C18 C17 119.2(2)
C19 C18 H18 120.4
C17 C18 H18 120.4
C18 C19 C20 120.7(2)
C18 C19 H19 119.6
C20 C19 H19 119.6
C19 C20 C15 121.03(19)
C19 C20 H20A 119.5
C15 C20 H20A 119.5

loop_
_geom_bond_atom_site_label_1
_geom_bond_atom_site_label_2
_geom_bond_distance
O1 C8 1.220(3)
O2 C6 1.346(2)
O2 C14 1.437(3)
O3 C10 1.331(2)
O3 C11 1.453(3)
O4 C10 1.199(2)
N C3 1.460(3)
N C13 1.462(3)
N C4 1.465(2)
C1 C15 1.534(3)
C1 C5 1.539(2)
C1 C2 1.539(3)
C1 C9 1.540(3)
C2 C3 1.514(3)
C2 H2A 0.9700
C2 H2B 0.9700
C3 H3A 0.9700
C3 H3B 0.9700
C4 C10 1.513(3)
C4 C5 1.560(3)
C4 H4A 0.9800
C5 C6 1.504(2)
C5 H5A 0.9800
C6 C7 1.336(3)
C7 C8 1.451(3)
C7 H7A 0.9300
C8 C9 1.493(3)
C9 H9A 0.9700
C9 H9B 0.9700
C11 C12 1.477(5)
C11 H11A 0.9700
C11 H11B 0.9700
C12 H12A 0.9600
C12 H12B 0.9600
C12 H12C 0.9600
C12 H12D 0.9600
C12 H12E 0.9600
C12 H12F 0.9600
C13 H13A 0.9600
C13 H13B 0.9600
C13 H13C 0.9600
C14 H14A 0.9600
C14 H14B 0.9600
C14 H14C 0.9600
C15 C16 1.391(3)
C15 C20 1.392(3)
C16 C17 1.379(3)
C16 H16 0.9300
C17 C18 1.377(3)
C17 H17 0.9300
C18 C19 1.364(3)
C18 H18 0.9300
C19 C20 1.389(3)
C19 H19 0.9300
C20 H20A 0.9300

loop_
_geom_torsion_atom_site_label_1
_geom_torsion_atom_site_label_2
_geom_torsion_atom_site_label_3
_geom_torsion_atom_site_label_4
_geom_torsion
C15 C1 C2 C3 171.15(16)
C5 C1 C2 C3 49.7(2)
C9 C1 C2 C3 -69.1(2)
C13 N C3 C2 -176.11(19)
C4 N C3 C2 61.6(2)
C1 C2 C3 N -56.5(2)
C3 N C4 C10 177.88(15)
C13 N C4 C10 56.4(2)
C3 N C4 C5 -61.37(19)
C13 N C4 C5 177.16(17)
C15 C1 C5 C6 67.39(18)
C2 C1 C5 C6 -173.76(14)
C9 C1 C5 C6 -52.84(19)
C15 C1 C5 C4 -168.37(14)
C2 C1 C5 C4 -49.52(18)
C9 C1 C5 C4 71.40(18)
N C4 C5 C6 -179.02(15)
C10 C4 C5 C6 -56.83(18)
N C4 C5 C1 56.68(18)
C10 C4 C5 C1 178.86(14)
C14 O2 C6 C7 5.1(3)
C14 O2 C6 C5 -174.77(18)
C1 C5 C6 C7 29.1(2)
C4 C5 C6 C7 -96.3(2)
C1 C5 C6 O2 -150.98(15)
C4 C5 C6 O2 83.66(18)
O2 C6 C7 C8 177.71(19)
C5 C6 C7 C8 -2.4(3)
C6 C7 C8 O1 -177.5(2)
C6 C7 C8 C9 2.4(3)
O1 C8 C9 C1 150.2(2)
C7 C8 C9 C1 -29.7(3)
C15 C1 C9 C8 -67.6(2)
C5 C1 C9 C8 54.4(2)
C2 C1 C9 C8 173.34(17)
C11 O3 C10 O4 -2.7(3)
C11 O3 C10 C4 176.2(2)
N C4 C10 O4 -133.7(2)
C5 C4 C10 O4 105.0(2)
N C4 C10 O3 47.3(2)
C5 C4 C10 O3 -73.91(19)
C10 O3 C11 C12 81.2(3)
C5 C1 C15 C16 -178.16(16)
C2 C1 C15 C16 62.7(2)
C9 C1 C15 C16 -58.5(2)
C5 C1 C15 C20 4.0(2)
C2 C1 C15 C20 -115.1(2)
C9 C1 C15 C20 123.65(19)
C20 C15 C16 C17 1.0(3)
C1 C15 C16 C17 -176.95(19)
C15 C16 C17 C18 0.0(4)
C16 C17 C18 C19 -1.0(4)
C17 C18 C19 C20 0.9(4)
C18 C19 C20 C15 0.1(3)
C16 C15 C20 C19 -1.1(3)
C1 C15 C20 C19 176.78(18)
